data_4104624
loop_
_publ_author_name
'Vonika Ka-Man Au'
'Keith Man-Chung Wong'
'Nianyong Zhu'
'Vivian Wing-Wah Yam'

_publ_section_title
;
 Luminescent Cyclometalated N-Heterocyclic Carbene-Containing
 Organogold(III) Complexes: Synthesis, Characterization, Electrochemistry,
 and Photophysical Studies
;
_journal_name_full 'Journal of the American Chemical Society'
_journal_page_first 9076
_journal_page_last 9085
_journal_paper_doi 10.1021/ja9027692
_journal_volume 131
_journal_year 2009
_chemical_formula_moiety 'C62 H72 Au2 F12 N6 P2'
_chemical_formula_sum 'C62 H72 Au2 F12 N6 P2'
_chemical_formula_weight 1585.13
_chemical_name_systematic
;
 ?
;
_space_group_IT_number 14
_symmetry_cell_setting monoclinic
_symmetry_space_group_name_Hall '-P 2yn'
_symmetry_space_group_name_H-M 'P 1 21/n 1'
_atom_sites_solution_hydrogens geom
_atom_sites_solution_primary direct
_atom_sites_solution_secondary difmap
_audit_creation_method SHELXL-97
_cell_angle_alpha 90.00
_cell_angle_beta 100.98(2)
_cell_angle_gamma 90.00
_cell_formula_units_Z 4
_cell_length_a 12.170(2)
_cell_length_b 21.315(4)
_cell_length_c 27.640(5)
_cell_measurement_reflns_used 0
_cell_measurement_temperature 301(2)
_cell_measurement_theta_max 0
_cell_measurement_theta_min 0
_cell_volume 7039(2)
_computing_cell_refinement 'Bruker XSCANS'
_computing_data_collection 'Bruker XSCANS'
_computing_data_reduction 'Bruker SHELXTL'
_computing_molecular_graphics 'Ortep-3 for Windows (Farrugia, 1997)'
_computing_publication_material 'WinGX publication routines (Farrugia, 1999)'
_computing_structure_refinement 'SHELXL-97 (Sheldrick, 1997)'
_computing_structure_solution 'SHELXS-97 (Sheldrick, 1997)'
_diffrn_ambient_temperature 301(2)
_diffrn_measured_fraction_theta_full 0.995
_diffrn_measured_fraction_theta_max 0.995
_diffrn_measurement_device_type 'Bruker Smart CCD 1000'
_diffrn_measurement_method 'Phi and Omega scans'
_diffrn_radiation_monochromator graphite
_diffrn_radiation_source 'fine-focus sealed tube'
_diffrn_radiation_type MoK\a
_diffrn_radiation_wavelength 0.71073
_diffrn_reflns_av_R_equivalents 0.0494
_diffrn_reflns_av_sigmaI/netI 0.0717
_diffrn_reflns_limit_h_max 14
_diffrn_reflns_limit_h_min -14
_diffrn_reflns_limit_k_max 24
_diffrn_reflns_limit_k_min -25
_diffrn_reflns_limit_l_max 33
_diffrn_reflns_limit_l_min -26
_diffrn_reflns_number 39573
_diffrn_reflns_theta_full 25.68
_diffrn_reflns_theta_max 25.68
_diffrn_reflns_theta_min 1.78
_exptl_absorpt_coefficient_mu 4.280
_exptl_absorpt_correction_T_max 1.000000
_exptl_absorpt_correction_T_min 0.199675
_exptl_absorpt_correction_type empirical
_exptl_absorpt_process_details SADABS
_exptl_crystal_colour yellow
_exptl_crystal_density_diffrn 1.496
_exptl_crystal_description prism
_exptl_crystal_F_000 3128
_exptl_crystal_size_max 0.48
_exptl_crystal_size_mid 0.36
_exptl_crystal_size_min 0.10
_refine_diff_density_max 2.113
_refine_diff_density_min -1.543
_refine_diff_density_rms 0.104
_refine_ls_extinction_method none
_refine_ls_goodness_of_fit_ref 0.941
_refine_ls_hydrogen_treatment constr
_refine_ls_matrix_type full
_refine_ls_number_parameters 754
_refine_ls_number_reflns 13290
_refine_ls_number_restraints 30
_refine_ls_restrained_S_all 0.943
_refine_ls_R_factor_all 0.0939
_refine_ls_R_factor_gt 0.0503
_refine_ls_shift/su_max 0.001
_refine_ls_shift/su_mean 0.000
_refine_ls_structure_factor_coef Fsqd
_refine_ls_weighting_details 'calc w=1/[\s^2^(Fo^2^)+(0.0653P)^2^+0.0000P] where P=(Fo^2^+2Fc^2^)/3'
_refine_ls_weighting_scheme calc
_refine_ls_wR_factor_gt 0.1177
_refine_ls_wR_factor_ref 0.1294
_reflns_number_gt 7457
_reflns_number_total 13290
_reflns_threshold_expression >2sigma(I)
_cod_data_source_file ja9027692_si_009.cif
_cod_data_source_block shelxl
_cod_original_sg_symbol_H-M 'P 21/n'
_cod_database_code 4104624

loop_
_symmetry_equiv_pos_as_xyz
'x, y, z'
'-x+1/2, y+1/2, -z+1/2'
'-x, -y, -z'
'x-1/2, -y-1/2, z-1/2'

loop_
_atom_site_label
_atom_site_type_symbol
_atom_site_fract_x
_atom_site_fract_y
_atom_site_fract_z
_atom_site_U_iso_or_equiv
_atom_site_adp_type
_atom_site_occupancy
_atom_site_symmetry_multiplicity
_atom_site_calc_flag
_atom_site_refinement_flags
_atom_site_disorder_assembly
_atom_site_disorder_group
C1 C 0.2751(6) 0.6306(3) 0.0996(2) 0.0555(18) Uani 1 1 d . . .
C2 C 0.4491(8) 0.6672(5) 0.1029(3) 0.083(3) Uani 1 1 d . . .
H2 H 0.5243 0.6691 0.1007 0.100 Uiso 1 1 calc R . .
C3 C 0.3879(8) 0.7131(4) 0.1164(3) 0.081(3) Uani 1 1 d . . .
H3 H 0.4128 0.7535 0.1255 0.097 Uiso 1 1 calc R . .
C4 C 0.4167(7) 0.5567(4) 0.0773(3) 0.081(2) Uani 1 1 d . . .
H4A H 0.3608 0.5254 0.0791 0.122 Uiso 1 1 calc R . .
H4B H 0.4857 0.5449 0.0985 0.122 Uiso 1 1 calc R . .
H4C H 0.4282 0.5600 0.0440 0.122 Uiso 1 1 calc R . .
C5 C 0.1907(7) 0.7247(4) 0.1319(3) 0.069(2) Uani 1 1 d . . .
H5A H 0.1197 0.7050 0.1183 0.083 Uiso 1 1 calc R . .
H5B H 0.1880 0.7677 0.1202 0.083 Uiso 1 1 calc R . .
C6 C 0.2078(7) 0.7246(4) 0.1885(3) 0.074(2) Uani 1 1 d . . .
H6A H 0.2775 0.7458 0.2019 0.089 Uiso 1 1 calc R . .
H6B H 0.1474 0.7478 0.1985 0.089 Uiso 1 1 calc R . .
C7 C 0.2110(7) 0.6593(4) 0.2093(3) 0.070(2) Uani 1 1 d . . .
H7A H 0.2678 0.6355 0.1970 0.084 Uiso 1 1 calc R . .
H7B H 0.1394 0.6393 0.1972 0.084 Uiso 1 1 calc R . .
C8 C 0.2355(6) 0.6562(4) 0.2656(3) 0.072(2) Uani 1 1 d . . .
H8A H 0.2347 0.6127 0.2757 0.086 Uiso 1 1 calc R . .
H8B H 0.3101 0.6725 0.2777 0.086 Uiso 1 1 calc R . .
C9 C 0.0488(6) 0.6738(4) 0.2865(3) 0.063(2) Uani 1 1 d . . .
C10 C 0.1796(8) 0.7454(4) 0.3135(3) 0.079(2) Uani 1 1 d . . .
H10 H 0.2478 0.7665 0.3190 0.095 Uiso 1 1 calc R . .
C11 C 0.0890(9) 0.7632(4) 0.3287(3) 0.087(3) Uani 1 1 d . . .
H11 H 0.0811 0.7984 0.3477 0.104 Uiso 1 1 calc R . .
C12 C -0.1080(9) 0.7228(5) 0.3179(4) 0.128(4) Uani 1 1 d . . .
H12A H -0.1570 0.7234 0.2863 0.192 Uiso 1 1 calc R . .
H12B H -0.1189 0.7602 0.3357 0.192 Uiso 1 1 calc R . .
H12C H -0.1245 0.6868 0.3361 0.192 Uiso 1 1 calc R . .
C13 C 0.0561(6) 0.6303(4) 0.0292(3) 0.062(2) Uani 1 1 d . . .
C14 C 0.0854(7) 0.6824(4) 0.0063(3) 0.072(2) Uani 1 1 d . . .
H14 H 0.1554 0.7000 0.0179 0.087 Uiso 1 1 calc R . .
C15 C 0.0144(8) 0.7116(5) -0.0345(3) 0.082(3) Uani 1 1 d . . .
C16 C -0.0885(9) 0.6848(6) -0.0502(4) 0.107(4) Uani 1 1 d . . .
H16 H -0.1368 0.7029 -0.0767 0.129 Uiso 1 1 calc R . .
C17 C -0.1223(8) 0.6337(6) -0.0291(4) 0.097(3) Uani 1 1 d . . .
H17 H -0.1935 0.6176 -0.0407 0.116 Uiso 1 1 calc R . .
C18 C -0.0509(7) 0.6035(4) 0.0107(3) 0.075(2) Uani 1 1 d . . .
C19 C -0.0802(8) 0.5477(5) 0.0337(4) 0.082(3) Uani 1 1 d . . .
C20 C -0.1774(8) 0.5099(6) 0.0223(5) 0.110(4) Uani 1 1 d . . .
H20 H -0.2364 0.5214 -0.0027 0.132 Uiso 1 1 calc R . .
C21 C -0.1828(10) 0.4561(6) 0.0487(6) 0.121(5) Uani 1 1 d . . .
H21 H -0.2468 0.4314 0.0412 0.145 Uiso 1 1 calc R . .
C22 C -0.0997(11) 0.4372(5) 0.0851(5) 0.104(4) Uani 1 1 d . . .
H22 H -0.1060 0.3999 0.1018 0.124 Uiso 1 1 calc R . .
C23 C -0.0032(9) 0.4744(5) 0.0977(4) 0.081(3) Uani 1 1 d . . .
C24 C 0.0932(10) 0.4646(4) 0.1373(4) 0.092(3) Uani 1 1 d . . .
C25 C 0.1830(8) 0.5096(4) 0.1397(3) 0.077(2) Uani 1 1 d . . .
C26 C 0.2765(9) 0.5020(4) 0.1763(4) 0.089(3) Uani 1 1 d . . .
H26 H 0.3356 0.5299 0.1775 0.107 Uiso 1 1 calc R . .
C27 C 0.2866(11) 0.4544(5) 0.2115(4) 0.097(3) Uani 1 1 d . . .
C28 C 0.1954(16) 0.4116(5) 0.2057(5) 0.130(5) Uani 1 1 d . . .
H28 H 0.1996 0.3784 0.2277 0.156 Uiso 1 1 calc R . .
C29 C 0.1030(13) 0.4164(5) 0.1700(5) 0.119(4) Uani 1 1 d . . .
H29 H 0.0462 0.3867 0.1679 0.143 Uiso 1 1 calc R . .
C30 C 0.0569(11) 0.7685(5) -0.0581(4) 0.108(3) Uani 1 1 d . . .
C31 C 0.0897(12) 0.8192(5) -0.0195(5) 0.161(6) Uani 1 1 d . . .
H31A H 0.0234 0.8371 -0.0110 0.241 Uiso 1 1 calc R . .
H31B H 0.1312 0.8514 -0.0324 0.241 Uiso 1 1 calc R . .
H31C H 0.1352 0.8013 0.0094 0.241 Uiso 1 1 calc R . .
C32 C -0.0357(12) 0.7946(6) -0.1004(5) 0.176(6) Uani 1 1 d . . .
H32A H -0.0495 0.7648 -0.1269 0.263 Uiso 1 1 calc R . .
H32B H -0.0111 0.8335 -0.1121 0.263 Uiso 1 1 calc R . .
H32C H -0.1033 0.8014 -0.0880 0.263 Uiso 1 1 calc R . .
C33 C 0.1567(11) 0.7503(6) -0.0811(5) 0.143(5) Uani 1 1 d . . .
H33A H 0.2193 0.7402 -0.0556 0.214 Uiso 1 1 calc R . .
H33B H 0.1760 0.7848 -0.1002 0.214 Uiso 1 1 calc R . .
H33C H 0.1375 0.7145 -0.1021 0.214 Uiso 1 1 calc R . .
C34 C 0.3897(12) 0.4480(6) 0.2493(4) 0.116(4) Uani 1 1 d . . .
C35 C 0.3889(17) 0.3964(7) 0.2880(6) 0.234(9) Uani 1 1 d . . .
H35A H 0.3841 0.3561 0.2723 0.351 Uiso 1 1 calc R . .
H35B H 0.3255 0.4022 0.3036 0.351 Uiso 1 1 calc R . .
H35C H 0.4565 0.3987 0.3124 0.351 Uiso 1 1 calc R . .
C36 C 0.4920(13) 0.4429(11) 0.2301(6) 0.251(12) Uani 1 1 d . . .
H36A H 0.5531 0.4599 0.2536 0.377 Uiso 1 1 calc R . .
H36B H 0.4842 0.4659 0.1998 0.377 Uiso 1 1 calc R . .
H36C H 0.5066 0.3996 0.2242 0.377 Uiso 1 1 calc R . .
C37 C 0.4025(13) 0.5069(7) 0.2818(5) 0.188(7) Uani 1 1 d . . .
H37A H 0.4703 0.5041 0.3059 0.283 Uiso 1 1 calc R . .
H37B H 0.3397 0.5102 0.2980 0.283 Uiso 1 1 calc R . .
H37C H 0.4054 0.5433 0.2616 0.283 Uiso 1 1 calc R . .
C38 C -0.1174(6) 0.6340(4) 0.1927(3) 0.066(2) Uani 1 1 d . . .
C39 C -0.1225(7) 0.6931(4) 0.1734(3) 0.076(2) Uiso 1 1 d . . .
H39 H -0.0814 0.7251 0.1912 0.091 Uiso 1 1 calc R . .
C40 C -0.1892(7) 0.7069(4) 0.1265(3) 0.074(2) Uani 1 1 d . A .
C41 C -0.2479(7) 0.6576(5) 0.1003(3) 0.084(3) Uani 1 1 d . . .
H41 H -0.2900 0.6650 0.0691 0.101 Uiso 1 1 calc R . .
C42 C -0.2445(7) 0.5989(5) 0.1197(4) 0.080(3) Uani 1 1 d . . .
H42 H -0.2849 0.5670 0.1014 0.096 Uiso 1 1 calc R . .
C43 C -0.1825(7) 0.5846(5) 0.1663(3) 0.075(2) Uani 1 1 d . . .
C44 C -0.1773(8) 0.5226(4) 0.1895(4) 0.079(3) Uani 1 1 d . . .
C45 C -0.2410(8) 0.4701(5) 0.1712(4) 0.096(3) Uani 1 1 d . . .
H45 H -0.2942 0.4720 0.1422 0.116 Uiso 1 1 calc R . .
C46 C -0.2214(10) 0.4164(6) 0.1978(5) 0.119(4) Uani 1 1 d . . .
H46 H -0.2640 0.3811 0.1869 0.142 Uiso 1 1 calc R . .
C47 C -0.1405(11) 0.4114(5) 0.2408(5) 0.128(4) Uani 1 1 d . . .
H47 H -0.1273 0.3735 0.2576 0.154 Uiso 1 1 calc R . .
C48 C -0.0803(9) 0.4649(5) 0.2577(4) 0.096(3) Uani 1 1 d . . .
C49 C 0.0060(9) 0.4737(5) 0.3029(4) 0.101(3) Uani 1 1 d . . .
C50 C 0.0469(8) 0.5358(5) 0.3119(3) 0.088(3) Uani 1 1 d . . .
C51 C 0.1295(10) 0.5445(5) 0.3544(4) 0.115(4) Uani 1 1 d . . .
H51 H 0.1579 0.5847 0.3618 0.138 Uiso 1 1 calc R . .
C52 C 0.1707(12) 0.4950(6) 0.3861(4) 0.137(5) Uani 1 1 d . B .
C53 C 0.1269(13) 0.4376(7) 0.3758(5) 0.155(6) Uani 1 1 d . . .
H53 H 0.1534 0.4046 0.3969 0.186 Uiso 1 1 calc R . .
C54 C 0.0430(12) 0.4255(5) 0.3347(5) 0.142(5) Uani 1 1 d . . .
H54 H 0.0129 0.3855 0.3290 0.171 Uiso 1 1 calc R . .
C55 C -0.1971(8) 0.7728(5) 0.1064(3) 0.091(3) Uani 1 1 d . . .
C56 C -0.275(2) 0.7828(11) 0.0559(9) 0.131(8) Uiso 0.50 1 d P A 1
H56A H -0.2741 0.8262 0.0467 0.197 Uiso 0.50 1 calc PR A 1
H56B H -0.3503 0.7710 0.0582 0.197 Uiso 0.50 1 calc PR A 1
H56C H -0.2502 0.7574 0.0314 0.197 Uiso 0.50 1 calc PR A 1
C56' C -0.172(3) 0.7743(15) 0.0524(12) 0.195(13) Uiso 0.50 1 d P A 2
H56D H -0.0991 0.7564 0.0526 0.293 Uiso 0.50 1 calc PR A 2
H56E H -0.1727 0.8169 0.0411 0.293 Uiso 0.50 1 calc PR A 2
H56F H -0.2274 0.7505 0.0308 0.293 Uiso 0.50 1 calc PR A 2
C57 C -0.0757(18) 0.7965(10) 0.0995(9) 0.110(7) Uiso 0.50 1 d P A 1
H57A H -0.0812 0.8387 0.0871 0.166 Uiso 0.50 1 calc PR A 1
H57B H -0.0484 0.7696 0.0765 0.166 Uiso 0.50 1 calc PR A 1
H57C H -0.0250 0.7953 0.1306 0.166 Uiso 0.50 1 calc PR A 1
C57' C -0.111(3) 0.8170(14) 0.1301(12) 0.183(13) Uiso 0.50 1 d P A 2
H57D H -0.0412 0.7951 0.1400 0.275 Uiso 0.50 1 calc PR A 2
H57E H -0.1333 0.8351 0.1585 0.275 Uiso 0.50 1 calc PR A 2
H57F H -0.1017 0.8496 0.1072 0.275 Uiso 0.50 1 calc PR A 2
C58 C -0.226(2) 0.8202(11) 0.1481(9) 0.134(8) Uiso 0.50 1 d P A 1
H58A H -0.2291 0.8625 0.1359 0.201 Uiso 0.50 1 calc PR A 1
H58B H -0.1693 0.8171 0.1773 0.201 Uiso 0.50 1 calc PR A 1
H58C H -0.2974 0.8092 0.1558 0.201 Uiso 0.50 1 calc PR A 1
C58' C -0.315(2) 0.7994(14) 0.1057(12) 0.170(11) Uiso 0.50 1 d P A 2
H58D H -0.3177 0.8421 0.0944 0.255 Uiso 0.50 1 calc PR A 2
H58E H -0.3308 0.7980 0.1383 0.255 Uiso 0.50 1 calc PR A 2
H58F H -0.3688 0.7749 0.0839 0.255 Uiso 0.50 1 calc PR A 2
C59 C 0.2646(12) 0.5084(6) 0.4320(4) 0.160(6) Uani 1 1 d D . .
C60 C 0.364(2) 0.4642(12) 0.4289(11) 0.185(13) Uiso 0.50 1 d PD B 1
H60A H 0.3376 0.4220 0.4235 0.277 Uiso 0.50 1 calc PR B 1
H60B H 0.4181 0.4664 0.4592 0.277 Uiso 0.50 1 calc PR B 1
H60C H 0.3989 0.4771 0.4021 0.277 Uiso 0.50 1 calc PR B 1
C60' C 0.301(3) 0.4510(10) 0.4637(11) 0.189(13) Uiso 0.50 1 d PD B 2
H60D H 0.2375 0.4329 0.4742 0.284 Uiso 0.50 1 calc PR B 2
H60E H 0.3556 0.4632 0.4920 0.284 Uiso 0.50 1 calc PR B 2
H60F H 0.3336 0.4208 0.4448 0.284 Uiso 0.50 1 calc PR B 2
C61' C 0.3667(18) 0.5404(13) 0.4166(9) 0.162(11) Uiso 0.50 1 d PD B 2
H61A H 0.3423 0.5767 0.3970 0.244 Uiso 0.50 1 calc PR B 2
H61B H 0.4022 0.5115 0.3979 0.244 Uiso 0.50 1 calc PR B 2
H61C H 0.4190 0.5529 0.4456 0.244 Uiso 0.50 1 calc PR B 2
C61 C 0.212(2) 0.4847(13) 0.4758(9) 0.169(11) Uiso 0.50 1 d PD B 1
H61D H 0.1893 0.4418 0.4701 0.254 Uiso 0.50 1 calc PR B 1
H61E H 0.1486 0.5100 0.4785 0.254 Uiso 0.50 1 calc PR B 1
H61F H 0.2668 0.4875 0.5058 0.254 Uiso 0.50 1 calc PR B 1
C62' C 0.211(3) 0.5572(14) 0.4629(12) 0.244(18) Uiso 0.50 1 d PD B 2
H62A H 0.1905 0.5942 0.4434 0.366 Uiso 0.50 1 calc PR B 2
H62B H 0.2648 0.5682 0.4919 0.366 Uiso 0.50 1 calc PR B 2
H62C H 0.1462 0.5393 0.4723 0.366 Uiso 0.50 1 calc PR B 2
C62 C 0.299(2) 0.5762(9) 0.4396(10) 0.159(10) Uiso 0.50 1 d PD B 1
H62D H 0.3309 0.5903 0.4124 0.239 Uiso 0.50 1 calc PR B 1
H62E H 0.3533 0.5802 0.4696 0.239 Uiso 0.50 1 calc PR B 1
H62F H 0.2345 0.6012 0.4418 0.239 Uiso 0.50 1 calc PR B 1
Au1 Au 0.14057(3) 0.577220(15) 0.086484(11) 0.06064(11) Uani 1 1 d . . .
Au2 Au -0.02516(3) 0.597133(17) 0.257417(12) 0.07354(13) Uani 1 1 d . . .
P1 P -0.5021(2) 0.37166(12) 0.05571(8) 0.0742(6) Uani 1 1 d . . .
P2 P 0.5641(3) 0.7221(2) 0.25644(14) 0.1310(13) Uani 1 1 d . . .
F1 F -0.5880(6) 0.3939(4) 0.0876(3) 0.157(3) Uani 1 1 d . . .
F2 F -0.5822(6) 0.3970(4) 0.0098(3) 0.184(4) Uani 1 1 d . . .
F3 F -0.5588(8) 0.3087(3) 0.0530(4) 0.213(4) Uani 1 1 d . . .
F4 F -0.4174(6) 0.3517(3) 0.0223(2) 0.143(2) Uani 1 1 d . . .
F5 F -0.4236(7) 0.3505(4) 0.1024(3) 0.195(4) Uani 1 1 d . . .
F6 F -0.4437(5) 0.4377(3) 0.0598(3) 0.134(2) Uani 1 1 d . . .
F7 F 0.4645(8) 0.7522(5) 0.2764(4) 0.225(4) Uani 1 1 d . . .
F8 F 0.5199(10) 0.7728(5) 0.2150(3) 0.225(5) Uani 1 1 d . . .
F9 F 0.6475(8) 0.6965(8) 0.2301(5) 0.323(9) Uani 1 1 d . . .
F10 F 0.5896(12) 0.6774(5) 0.2971(3) 0.265(6) Uani 1 1 d . . .
F11 F 0.6420(7) 0.7705(5) 0.2855(3) 0.223(5) Uani 1 1 d . . .
F12 F 0.4751(6) 0.6769(4) 0.2259(3) 0.162(3) Uani 1 1 d . . .
N1 N 0.0010(6) 0.5260(3) 0.0712(3) 0.075(2) Uani 1 1 d . . .
N2 N -0.1027(6) 0.5198(4) 0.2314(3) 0.081(2) Uani 1 1 d . . .
N3 N 0.3800(5) 0.6163(3) 0.0930(2) 0.0615(16) Uani 1 1 d . . .
N4 N 0.2820(5) 0.6909(3) 0.1146(2) 0.0624(17) Uani 1 1 d . . .
N5 N 0.1571(5) 0.6908(3) 0.2880(2) 0.0601(16) Uani 1 1 d . . .
N6 N 0.0080(6) 0.7197(3) 0.3113(2) 0.0738(19) Uani 1 1 d . . .

loop_
_atom_site_aniso_label
_atom_site_aniso_U_11
_atom_site_aniso_U_22
_atom_site_aniso_U_33
_atom_site_aniso_U_23
_atom_site_aniso_U_13
_atom_site_aniso_U_12
C1 0.060(5) 0.060(5) 0.047(4) -0.005(4) 0.014(4) 0.013(4)
C2 0.062(6) 0.102(7) 0.091(7) -0.023(6) 0.028(5) -0.023(5)
C3 0.077(6) 0.080(6) 0.084(6) -0.018(5) 0.013(5) -0.038(5)
C4 0.065(6) 0.102(7) 0.078(6) -0.017(5) 0.018(5) 0.002(5)
C5 0.072(6) 0.066(5) 0.068(5) -0.008(4) 0.008(4) 0.014(4)
C6 0.074(6) 0.079(6) 0.071(6) -0.014(4) 0.016(4) -0.006(4)
C7 0.069(5) 0.075(6) 0.071(5) -0.013(4) 0.028(4) -0.005(4)
C8 0.059(5) 0.088(6) 0.069(5) 0.000(4) 0.016(4) 0.010(4)
C9 0.053(5) 0.092(6) 0.046(4) 0.000(4) 0.018(4) 0.006(4)
C10 0.070(6) 0.096(7) 0.073(6) -0.013(5) 0.017(5) -0.015(5)
C11 0.094(7) 0.089(7) 0.075(6) -0.029(5) 0.010(6) -0.003(6)
C12 0.088(8) 0.163(11) 0.140(10) -0.052(8) 0.040(7) 0.007(7)
C13 0.032(4) 0.088(6) 0.067(5) -0.034(5) 0.011(4) -0.001(4)
C14 0.065(5) 0.084(6) 0.067(5) -0.013(5) 0.010(5) 0.001(5)
C15 0.077(7) 0.102(7) 0.063(6) -0.008(5) 0.005(5) 0.022(5)
C16 0.070(8) 0.145(11) 0.099(8) -0.025(8) -0.002(6) 0.023(7)
C17 0.051(6) 0.145(10) 0.092(8) -0.046(7) 0.007(6) -0.006(6)
C18 0.055(5) 0.099(7) 0.074(6) -0.026(5) 0.017(5) 0.004(5)
C19 0.058(6) 0.116(8) 0.084(7) -0.047(6) 0.044(5) -0.025(6)
C20 0.069(7) 0.128(9) 0.144(10) -0.074(8) 0.049(7) -0.029(7)
C21 0.089(9) 0.123(11) 0.178(14) -0.069(10) 0.095(9) -0.043(8)
C22 0.116(9) 0.088(8) 0.127(10) -0.041(7) 0.073(8) -0.028(7)
C23 0.092(7) 0.072(6) 0.094(7) -0.034(6) 0.056(6) -0.026(6)
C24 0.153(10) 0.052(6) 0.090(7) -0.011(5) 0.075(7) -0.016(6)
C25 0.092(7) 0.073(6) 0.075(6) -0.016(5) 0.040(5) -0.009(5)
C26 0.126(9) 0.071(6) 0.081(7) 0.003(5) 0.047(6) 0.004(6)
C27 0.138(10) 0.074(7) 0.083(7) 0.012(6) 0.031(7) 0.026(7)
C28 0.221(18) 0.067(8) 0.125(11) 0.017(7) 0.091(11) 0.001(9)
C29 0.163(13) 0.081(8) 0.133(11) -0.021(8) 0.077(10) -0.028(8)
C30 0.138(10) 0.091(8) 0.094(8) 0.017(6) 0.021(7) 0.018(7)
C31 0.234(16) 0.107(9) 0.125(10) 0.011(8) -0.006(10) -0.031(10)
C32 0.215(16) 0.161(12) 0.126(11) 0.049(9) -0.029(11) 0.060(11)
C33 0.136(11) 0.153(11) 0.144(11) 0.052(9) 0.039(9) 0.014(9)
C34 0.139(11) 0.107(9) 0.095(8) 0.004(7) 0.007(8) 0.012(8)
C35 0.31(2) 0.208(17) 0.173(15) 0.118(14) 0.033(16) 0.060(16)
C36 0.123(13) 0.48(4) 0.133(13) 0.025(17) -0.010(11) 0.125(18)
C37 0.202(15) 0.190(15) 0.141(12) -0.019(11) -0.049(11) 0.053(12)
C38 0.050(5) 0.095(6) 0.056(5) -0.019(4) 0.014(4) -0.003(4)
C40 0.058(5) 0.097(7) 0.070(6) -0.006(5) 0.017(4) 0.004(5)
C41 0.053(5) 0.138(9) 0.058(5) -0.023(6) 0.003(4) -0.007(6)
C42 0.057(6) 0.097(7) 0.090(7) -0.024(6) 0.021(5) -0.010(5)
C43 0.046(5) 0.115(8) 0.065(5) -0.027(5) 0.016(4) -0.005(5)
C44 0.074(6) 0.084(7) 0.089(7) -0.024(6) 0.043(5) -0.020(5)
C45 0.097(8) 0.113(8) 0.086(7) -0.024(6) 0.031(6) -0.034(7)
C46 0.110(9) 0.138(11) 0.114(10) -0.039(8) 0.037(8) -0.051(8)
C47 0.165(12) 0.112(9) 0.113(9) -0.008(7) 0.040(9) -0.071(8)
C48 0.101(8) 0.111(8) 0.079(7) 0.003(6) 0.024(6) -0.036(6)
C49 0.126(9) 0.105(8) 0.071(6) 0.006(6) 0.014(6) -0.043(7)
C50 0.089(7) 0.110(8) 0.065(6) -0.004(5) 0.015(5) -0.024(6)
C51 0.153(10) 0.109(8) 0.078(7) 0.017(6) 0.009(7) -0.045(8)
C52 0.195(14) 0.113(9) 0.084(8) 0.026(7) -0.020(8) -0.039(9)
C53 0.195(14) 0.135(11) 0.113(10) 0.052(8) -0.026(10) -0.054(10)
C54 0.195(14) 0.109(9) 0.107(9) 0.028(7) -0.013(9) -0.062(9)
C55 0.068(6) 0.125(9) 0.075(6) 0.009(6) -0.003(5) 0.005(6)
C59 0.212(15) 0.161(12) 0.087(9) 0.037(8) -0.021(10) -0.009(11)
Au1 0.05299(19) 0.0702(2) 0.0620(2) -0.01283(15) 0.01919(14) -0.01075(15)
Au2 0.0716(2) 0.0904(3) 0.0606(2) -0.01193(17) 0.01788(17) -0.01628(18)
P1 0.0674(15) 0.0871(17) 0.0689(15) 0.0036(12) 0.0147(13) -0.0108(12)
P2 0.085(2) 0.193(4) 0.105(2) 0.020(3) -0.009(2) -0.004(3)
F1 0.132(6) 0.197(7) 0.168(6) -0.007(5) 0.092(5) -0.006(5)
F2 0.106(5) 0.309(10) 0.121(5) 0.076(6) -0.017(4) -0.007(6)
F3 0.245(9) 0.125(6) 0.296(11) -0.053(6) 0.118(8) -0.103(6)
F4 0.178(6) 0.129(5) 0.146(5) -0.002(4) 0.088(5) 0.021(5)
F5 0.150(7) 0.276(10) 0.139(6) 0.086(6) -0.024(5) 0.005(7)
F6 0.098(4) 0.101(4) 0.209(7) -0.011(4) 0.041(5) -0.026(3)
F7 0.138(7) 0.244(11) 0.284(13) -0.033(9) 0.017(8) 0.034(7)
F8 0.300(13) 0.218(9) 0.129(7) 0.034(6) -0.033(8) -0.081(9)
F9 0.122(7) 0.54(2) 0.342(16) -0.210(16) 0.127(9) -0.072(11)
F10 0.443(18) 0.200(9) 0.124(7) 0.051(6) -0.019(9) 0.069(10)
F11 0.169(8) 0.240(10) 0.210(9) -0.007(7) -0.089(7) -0.046(7)
F12 0.112(5) 0.213(8) 0.148(6) 0.021(5) -0.011(5) -0.046(5)
N1 0.084(5) 0.070(5) 0.083(5) -0.033(4) 0.045(5) -0.009(4)
N2 0.073(5) 0.116(6) 0.055(4) -0.002(4) 0.015(4) -0.017(4)
N3 0.048(4) 0.078(5) 0.059(4) -0.010(3) 0.010(3) -0.006(3)
N4 0.069(5) 0.066(4) 0.053(4) -0.004(3) 0.014(3) -0.020(3)
N5 0.066(4) 0.068(4) 0.049(4) -0.012(3) 0.017(3) 0.004(3)
N6 0.055(4) 0.101(5) 0.067(4) -0.018(4) 0.015(4) 0.002(4)

loop_
_atom_type_symbol
_atom_type_description
_atom_type_scat_dispersion_real
_atom_type_scat_dispersion_imag
_atom_type_scat_source
C C 0.0033 0.0016 'International Tables Vol C Tables 4.2.6.8 and 6.1.1.4'
H H 0.0000 0.0000 'International Tables Vol C Tables 4.2.6.8 and 6.1.1.4'
Au Au -2.0133 8.8022 'International Tables Vol C Tables 4.2.6.8 and 6.1.1.4'
P P 0.1023 0.0942 'International Tables Vol C Tables 4.2.6.8 and 6.1.1.4'
F F 0.0171 0.0103 'International Tables Vol C Tables 4.2.6.8 and 6.1.1.4'
N N 0.0061 0.0033 'International Tables Vol C Tables 4.2.6.8 and 6.1.1.4'

loop_
_geom_angle_atom_site_label_1
_geom_angle_atom_site_label_2
_geom_angle_atom_site_label_3
_geom_angle
N4 C1 N3 104.5(7)
N4 C1 Au1 127.4(6)
N3 C1 Au1 128.0(5)
C3 C2 N3 106.6(8)
C3 C2 H2 126.7
N3 C2 H2 126.7
C2 C3 N4 108.0(7)
C2 C3 H3 126.0
N4 C3 H3 126.0
N3 C4 H4A 109.5
N3 C4 H4B 109.5
H4A C4 H4B 109.5
N3 C4 H4C 109.5
H4A C4 H4C 109.5
H4B C4 H4C 109.5
N4 C5 C6 111.3(6)
N4 C5 H5A 109.4
C6 C5 H5A 109.4
N4 C5 H5B 109.4
C6 C5 H5B 109.4
H5A C5 H5B 108.0
C7 C6 C5 112.4(6)
C7 C6 H6A 109.1
C5 C6 H6A 109.1
C7 C6 H6B 109.1
C5 C6 H6B 109.1
H6A C6 H6B 107.9
C6 C7 C8 114.6(6)
C6 C7 H7A 108.6
C8 C7 H7A 108.6
C6 C7 H7B 108.6
C8 C7 H7B 108.6
H7A C7 H7B 107.6
N5 C8 C7 113.6(6)
N5 C8 H8A 108.8
C7 C8 H8A 108.8
N5 C8 H8B 108.8
C7 C8 H8B 108.8
H8A C8 H8B 107.7
N6 C9 N5 104.0(7)
N6 C9 Au2 129.0(6)
N5 C9 Au2 126.9(6)
C11 C10 N5 108.4(8)
C11 C10 H10 125.8
N5 C10 H10 125.8
C10 C11 N6 106.5(8)
C10 C11 H11 126.8
N6 C11 H11 126.8
N6 C12 H12A 109.5
N6 C12 H12B 109.5
H12A C12 H12B 109.5
N6 C12 H12C 109.5
H12A C12 H12C 109.5
H12B C12 H12C 109.5
C14 C13 C18 117.6(8)
C14 C13 Au1 132.2(6)
C18 C13 Au1 110.2(7)
C13 C14 C15 123.5(8)
C13 C14 H14 118.3
C15 C14 H14 118.3
C16 C15 C14 116.7(10)
C16 C15 C30 124.2(10)
C14 C15 C30 119.0(9)
C17 C16 C15 122.6(11)
C17 C16 H16 118.7
C15 C16 H16 118.7
C16 C17 C18 120.9(10)
C16 C17 H17 119.6
C18 C17 H17 119.6
C17 C18 C13 118.7(9)
C17 C18 C19 123.7(9)
C13 C18 C19 117.6(8)
N1 C19 C20 115.4(11)
N1 C19 C18 114.4(8)
C20 C19 C18 130.1(11)
C21 C20 C19 118.8(12)
C21 C20 H20 120.6
C19 C20 H20 120.6
C22 C21 C20 123.0(12)
C22 C21 H21 118.5
C20 C21 H21 118.5
C21 C22 C23 119.3(12)
C21 C22 H22 120.3
C23 C22 H22 120.3
N1 C23 C22 116.8(11)
N1 C23 C24 115.0(8)
C22 C23 C24 128.2(11)
C29 C24 C25 120.1(12)
C29 C24 C23 124.4(11)
C25 C24 C23 115.5(9)
C26 C25 C24 117.7(9)
C26 C25 Au1 131.9(7)
C24 C25 Au1 110.4(8)
C25 C26 C27 123.3(10)
C25 C26 H26 118.4
C27 C26 H26 118.4
C26 C27 C28 115.0(11)
C26 C27 C34 120.8(12)
C28 C27 C34 124.1(11)
C29 C28 C27 123.9(11)
C29 C28 H28 118.0
C27 C28 H28 118.0
C28 C29 C24 119.8(13)
C28 C29 H29 120.1
C24 C29 H29 120.1
C15 C30 C31 109.4(9)
C15 C30 C33 109.9(9)
C31 C30 C33 110.5(12)
C15 C30 C32 110.5(10)
C31 C30 C32 109.2(10)
C33 C30 C32 107.3(10)
C30 C31 H31A 109.5
C30 C31 H31B 109.5
H31A C31 H31B 109.5
C30 C31 H31C 109.5
H31A C31 H31C 109.5
H31B C31 H31C 109.5
C30 C32 H32A 109.5
C30 C32 H32B 109.5
H32A C32 H32B 109.5
C30 C32 H32C 109.5
H32A C32 H32C 109.5
H32B C32 H32C 109.5
C30 C33 H33A 109.5
C30 C33 H33B 109.5
H33A C33 H33B 109.5
C30 C33 H33C 109.5
H33A C33 H33C 109.5
H33B C33 H33C 109.5
C36 C34 C27 114.9(11)
C36 C34 C37 106.1(14)
C27 C34 C37 108.4(10)
C36 C34 C35 108.8(13)
C27 C34 C35 116.2(12)
C37 C34 C35 101.1(12)
C34 C35 H35A 109.5
C34 C35 H35B 109.5
H35A C35 H35B 109.5
C34 C35 H35C 109.5
H35A C35 H35C 109.5
H35B C35 H35C 109.5
C34 C36 H36A 109.5
C34 C36 H36B 109.5
H36A C36 H36B 109.5
C34 C36 H36C 109.5
H36A C36 H36C 109.5
H36B C36 H36C 109.5
C34 C37 H37A 109.5
C34 C37 H37B 109.5
H37A C37 H37B 109.5
C34 C37 H37C 109.5
H37A C37 H37C 109.5
H37B C37 H37C 109.5
C39 C38 C43 120.0(8)
C39 C38 Au2 131.5(6)
C43 C38 Au2 108.5(6)
C38 C39 C40 121.5(8)
C38 C39 H39 119.2
C40 C39 H39 119.2
C41 C40 C39 117.7(9)
C41 C40 C55 121.4(8)
C39 C40 C55 120.9(8)
C42 C41 C40 121.0(8)
C42 C41 H41 119.5
C40 C41 H41 119.5
C41 C42 C43 122.3(9)
C41 C42 H42 118.8
C43 C42 H42 118.8
C42 C43 C38 117.4(9)
C42 C43 C44 124.8(8)
C38 C43 C44 117.8(8)
N2 C44 C45 121.3(10)
N2 C44 C43 112.8(8)
C45 C44 C43 125.9(10)
C46 C45 C44 116.7(10)
C46 C45 H45 121.7
C44 C45 H45 121.7
C45 C46 C47 123.3(11)
C45 C46 H46 118.4
C47 C46 H46 118.4
C48 C47 C46 117.8(11)
C48 C47 H47 121.1
C46 C47 H47 121.1
N2 C48 C47 118.8(10)
N2 C48 C49 112.0(8)
C47 C48 C49 129.1(11)
C54 C49 C50 121.7(10)
C54 C49 C48 122.6(10)
C50 C49 C48 115.7(9)
C51 C50 C49 116.2(9)
C51 C50 Au2 131.6(8)
C49 C50 Au2 112.2(7)
C52 C51 C50 122.4(10)
C52 C51 H51 118.8
C50 C51 H51 118.8
C53 C52 C51 118.4(11)
C53 C52 C59 122.4(11)
C51 C52 C59 119.2(11)
C52 C53 C54 122.5(11)
C52 C53 H53 118.8
C54 C53 H53 118.8
C49 C54 C53 118.8(10)
C49 C54 H54 120.6
C53 C54 H54 120.6
C57' C55 C40 116.3(14)
C57' C55 C58' 110.7(19)
C40 C55 C58' 110.0(13)
C57' C55 C56 125.3(17)
C40 C55 C56 116.5(11)
C58' C55 C56 61.7(14)
C57' C55 C56' 99.0(19)
C40 C55 C56' 111.0(14)
C58' C55 C56' 109.3(17)
C56 C55 C56' 49.0(13)
C57' C55 C57 42.0(14)
C40 C55 C57 110.0(10)
C58' C55 C57 139.2(16)
C56 C55 C57 105.7(14)
C56' C55 C57 62.0(14)
C57' C55 C58 61.1(15)
C40 C55 C58 109.0(11)
C58' C55 C58 56.6(13)
C56 C55 C58 112.0(14)
C56' C55 C58 140.0(16)
C57 C55 C58 102.6(13)
C55 C56 H56A 109.5
C55 C56 H56B 109.5
H56A C56 H56B 109.5
C55 C56 H56C 109.5
H56A C56 H56C 109.5
H56B C56 H56C 109.5
C55 C56' H56D 109.5
C55 C56' H56E 109.5
H56D C56' H56E 109.5
C55 C56' H56F 109.5
H56D C56' H56F 109.5
H56E C56' H56F 109.5
C55 C57 H57A 109.5
C55 C57 H57B 109.5
H57A C57 H57B 109.5
C55 C57 H57C 109.5
H57A C57 H57C 109.5
H57B C57 H57C 109.5
C55 C57' H57D 109.5
C55 C57' H57E 109.5
H57D C57' H57E 109.5
C55 C57' H57F 109.5
H57D C57' H57F 109.5
H57E C57' H57F 109.5
C55 C58 H58A 109.5
C55 C58 H58B 109.5
H58A C58 H58B 109.5
C55 C58 H58C 109.5
H58A C58 H58C 109.5
H58B C58 H58C 109.5
C55 C58' H58D 109.5
C55 C58' H58E 109.5
H58D C58' H58E 109.5
C55 C58' H58F 109.5
H58D C58' H58F 109.5
H58E C58' H58F 109.5
C62 C59 C60' 130.3(18)
C62 C59 C61' 53.1(11)
C60' C59 C61' 110.5(12)
C62 C59 C60 113.0(12)
C60' C59 C60 52.9(11)
C61' C59 C60 64.8(12)
C62 C59 C61 110.3(12)
C60' C59 C61 53.7(11)
C61' C59 C61 145.8(17)
C60 C59 C61 106.6(11)
C62 C59 C62' 54.4(12)
C60' C59 C62' 109.1(12)
C61' C59 C62' 107.2(12)
C60 C59 C62' 148(2)
C61 C59 C62' 61.2(11)
C62 C59 C52 115.4(14)
C60' C59 C52 114.1(15)
C61' C59 C52 111.0(13)
C60 C59 C52 107.6(15)
C61 C59 C52 103.2(14)
C62' C59 C52 104.5(17)
C59 C60 H60A 109.5
C59 C60 H60B 109.5
H60A C60 H60B 109.5
C59 C60 H60C 109.5
H60A C60 H60C 109.5
H60B C60 H60C 109.5
C59 C60' H60D 109.5
C59 C60' H60E 109.5
H60D C60' H60E 109.5
C59 C60' H60F 109.5
H60D C60' H60F 109.5
H60E C60' H60F 109.5
C59 C61' H61A 109.5
C59 C61' H61B 109.5
H61A C61' H61B 109.5
C59 C61' H61C 109.5
H61A C61' H61C 109.5
H61B C61' H61C 109.5
C59 C61 H61D 109.5
C59 C61 H61E 109.5
H61D C61 H61E 109.5
C59 C61 H61F 109.5
H61D C61 H61F 109.5
H61E C61 H61F 109.5
C59 C62' H62A 109.5
C59 C62' H62B 109.5
H62A C62' H62B 109.5
C59 C62' H62C 109.5
H62A C62' H62C 109.5
H62B C62' H62C 109.5
C59 C62 H62D 109.5
C59 C62 H62E 109.5
H62D C62 H62E 109.5
C59 C62 H62F 109.5
H62D C62 H62F 109.5
H62E C62 H62F 109.5
C1 Au1 N1 177.5(3)
C1 Au1 C25 100.8(3)
N1 Au1 C25 81.7(4)
C1 Au1 C13 95.7(3)
N1 Au1 C13 81.8(3)
C25 Au1 C13 163.5(3)
C9 Au2 N2 177.0(3)
C9 Au2 C50 97.5(3)
N2 Au2 C50 81.0(3)
C9 Au2 C38 99.7(3)
N2 Au2 C38 81.9(3)
C50 Au2 C38 162.7(3)
F3 P1 F5 89.2(5)
F3 P1 F2 93.4(5)
F5 P1 F2 176.5(6)
F3 P1 F1 87.0(5)
F5 P1 F1 89.5(5)
F2 P1 F1 88.4(4)
F3 P1 F4 94.4(5)
F5 P1 F4 92.4(5)
F2 P1 F4 89.7(4)
F1 P1 F4 177.7(4)
F3 P1 F6 178.5(5)
F5 P1 F6 90.1(4)
F2 P1 F6 87.2(4)
F1 P1 F6 91.7(4)
F4 P1 F6 86.9(4)
F10 P2 F9 94.3(9)
F10 P2 F11 90.9(6)
F9 P2 F11 95.4(6)
F10 P2 F7 93.5(7)
F9 P2 F7 170.9(8)
F11 P2 F7 89.0(6)
F10 P2 F12 92.2(6)
F9 P2 F12 88.6(6)
F11 P2 F12 174.7(6)
F7 P2 F12 86.5(5)
F10 P2 F8 171.6(8)
F9 P2 F8 93.8(8)
F11 P2 F8 90.6(5)
F7 P2 F8 78.2(6)
F12 P2 F8 85.7(4)
C23 N1 C19 126.8(9)
C23 N1 Au1 117.2(7)
C19 N1 Au1 116.0(6)
C44 N2 C48 122.1(8)
C44 N2 Au2 118.8(6)
C48 N2 Au2 119.1(6)
C1 N3 C2 110.7(7)
C1 N3 C4 126.3(7)
C2 N3 C4 123.0(7)
C1 N4 C3 110.2(7)
C1 N4 C5 124.0(6)
C3 N4 C5 125.5(7)
C9 N5 C10 110.0(7)
C9 N5 C8 124.8(7)
C10 N5 C8 125.2(7)
C9 N6 C11 111.1(7)
C9 N6 C12 124.0(8)
C11 N6 C12 124.9(8)

loop_
_geom_bond_atom_site_label_1
_geom_bond_atom_site_label_2
_geom_bond_distance
C1 N4 1.347(9)
C1 N3 1.357(9)
C1 Au1 1.971(8)
C2 C3 1.326(11)
C2 N3 1.367(9)
C2 H2 0.9300
C3 N4 1.366(9)
C3 H3 0.9300
C4 N3 1.441(10)
C4 H4A 0.9600
C4 H4B 0.9600
C4 H4C 0.9600
C5 N4 1.479(9)
C5 C6 1.536(10)
C5 H5A 0.9700
C5 H5B 0.9700
C6 C7 1.503(10)
C6 H6A 0.9700
C6 H6B 0.9700
C7 C8 1.528(10)
C7 H7A 0.9700
C7 H7B 0.9700
C8 N5 1.436(9)
C8 H8A 0.9700
C8 H8B 0.9700
C9 N6 1.342(9)
C9 N5 1.359(9)
C9 Au2 1.963(8)
C10 C11 1.310(11)
C10 N5 1.361(9)
C10 H10 0.9300
C11 N6 1.373(10)
C11 H11 0.9300
C12 N6 1.459(11)
C12 H12A 0.9600
C12 H12B 0.9600
C12 H12C 0.9600
C13 C14 1.359(11)
C13 C18 1.425(11)
C13 Au1 2.055(9)
C14 C15 1.425(11)
C14 H14 0.9300
C15 C16 1.370(13)
C15 C30 1.516(14)
C16 C17 1.338(14)
C16 H16 0.9300
C17 C18 1.419(13)
C17 H17 0.9300
C18 C19 1.427(13)
C19 N1 1.369(11)
C19 C20 1.416(12)
C20 C21 1.368(16)
C20 H20 0.9300
C21 C22 1.345(15)
C21 H21 0.9300
C22 C23 1.405(13)
C22 H22 0.9300
C23 N1 1.326(11)
C23 C24 1.460(13)
C24 C29 1.359(14)
C24 C25 1.447(12)
C25 C26 1.379(12)
C25 Au1 2.054(10)
C26 C27 1.396(12)
C26 H26 0.9300
C27 C28 1.422(17)
C27 C34 1.478(14)
C28 C29 1.350(16)
C28 H28 0.9300
C29 H29 0.9300
C30 C31 1.519(14)
C30 C33 1.525(15)
C30 C32 1.562(14)
C31 H31A 0.9600
C31 H31B 0.9600
C31 H31C 0.9600
C32 H32A 0.9600
C32 H32B 0.9600
C32 H32C 0.9600
C33 H33A 0.9600
C33 H33B 0.9600
C33 H33C 0.9600
C34 C36 1.447(18)
C34 C37 1.534(16)
C34 C35 1.536(16)
C35 H35A 0.9600
C35 H35B 0.9600
C35 H35C 0.9600
C36 H36A 0.9600
C36 H36B 0.9600
C36 H36C 0.9600
C37 H37A 0.9600
C37 H37B 0.9600
C37 H37C 0.9600
C38 C39 1.366(11)
C38 C43 1.429(10)
C38 Au2 2.076(8)
C39 C40 1.422(11)
C39 H39 0.9300
C40 C41 1.394(11)
C40 C55 1.506(12)
C41 C42 1.360(12)
C41 H41 0.9300
C42 C43 1.396(12)
C42 H42 0.9300
C43 C44 1.466(12)
C44 N2 1.329(10)
C44 C45 1.400(11)
C45 C46 1.359(14)
C45 H45 0.9300
C46 C47 1.395(15)
C46 H46 0.9300
C47 C48 1.388(13)
C47 H47 0.9300
C48 N2 1.377(11)
C48 C49 1.483(12)
C49 C54 1.371(14)
C49 C50 1.419(12)
C50 C51 1.406(12)
C50 Au2 2.060(9)
C51 C52 1.400(14)
C51 H51 0.9300
C52 C53 1.344(14)
C52 C59 1.565(15)
C53 C54 1.400(15)
C53 H53 0.9300
C54 H54 0.9300
C55 C57' 1.47(3)
C55 C58' 1.54(3)
C55 C56 1.55(2)
C55 C56' 1.58(3)
C55 C57 1.61(2)
C55 C58 1.62(2)
C56 H56A 0.9600
C56 H56B 0.9600
C56 H56C 0.9600
C56' H56D 0.9600
C56' H56E 0.9600
C56' H56F 0.9600
C57 H57A 0.9600
C57 H57B 0.9600
C57 H57C 0.9600
C57' H57D 0.9600
C57' H57E 0.9600
C57' H57F 0.9600
C58 H58A 0.9600
C58 H58B 0.9600
C58 H58C 0.9600
C58' H58D 0.9600
C58' H58E 0.9600
C58' H58F 0.9600
C59 C62 1.506(14)
C59 C60' 1.521(15)
C59 C61' 1.546(15)
C59 C60 1.552(15)
C59 C61 1.555(15)
C59 C62' 1.561(16)
C60 H60A 0.9600
C60 H60B 0.9600
C60 H60C 0.9600
C60' H60D 0.9600
C60' H60E 0.9600
C60' H60F 0.9600
C61' H61A 0.9600
C61' H61B 0.9600
C61' H61C 0.9600
C61 H61D 0.9600
C61 H61E 0.9600
C61 H61F 0.9600
C62' H62A 0.9600
C62' H62B 0.9600
C62' H62C 0.9600
C62 H62D 0.9600
C62 H62E 0.9600
C62 H62F 0.9600
Au1 N1 1.995(7)
Au2 N2 1.966(7)
P1 F3 1.503(7)
P1 F5 1.519(6)
P1 F2 1.542(6)
P1 F1 1.564(7)
P1 F4 1.567(6)
P1 F6 1.570(6)
P2 F10 1.461(8)
P2 F9 1.464(10)
P2 F11 1.523(8)
P2 F7 1.562(10)
P2 F12 1.570(7)
P2 F8 1.591(9)
